data_4331864
loop_
_publ_author_name
'Telfer, Shane G.'
'Kuroda, Reiko'
'Lefebvre, Julie'
'Leznoff, Daniel B.'

_publ_section_title
;
 Boxes, Helicates, and Coordination Polymers:&#x00A0; A Structural and
 Magnetochemical Investigation of the Diverse Coordination Chemistry of
 Simple Pyridine-Alcohol Ligands
;
_journal_issue 12
_journal_name_full 'Inorganic Chemistry'
_journal_page_first 4592
_journal_page_last 4601
_journal_paper_doi 10.1021/ic0517218
_journal_volume 45
_journal_year 2006
_chemical_formula_sum 'C31 H26 Cl3 Co2 N3 O3'
_chemical_formula_weight 712.74
_chemical_name_systematic
; 
 ? 
;
_space_group_IT_number 2
_symmetry_cell_setting triclinic
_symmetry_space_group_name_Hall '-P 1'
_symmetry_space_group_name_H-M 'P -1'
_atom_sites_solution_hydrogens geom
_atom_sites_solution_primary direct
_atom_sites_solution_secondary difmap
_audit_creation_method SHELXL-97
_cell_angle_alpha 102.892(4)
_cell_angle_beta 110.558(4)
_cell_angle_gamma 108.818(4)
_cell_formula_units_Z 2
_cell_length_a 10.927(3)
_cell_length_b 11.867(3)
_cell_length_c 13.562(3)
_cell_measurement_reflns_used 8501
_cell_measurement_temperature 100(2)
_cell_measurement_theta_max 27.92
_cell_measurement_theta_min 1.73
_cell_volume 1442.0(6)
_computing_cell_refinement 'Bruker SAINT'
_computing_data_collection 'Bruker SMART'
_computing_data_reduction 'Bruker SAINT'
_computing_structure_refinement 'SHELXL-97 (Sheldrick, 1997)'
_computing_structure_solution 'SHELXS-97 (Sheldrick, 1997)'
_diffrn_ambient_temperature 100(2)
_diffrn_measured_fraction_theta_full 0.912
_diffrn_measured_fraction_theta_max 0.912
_diffrn_measurement_device_type 'Bruker APEX'
_diffrn_measurement_method '\w scans'
_diffrn_radiation_monochromator graphite
_diffrn_radiation_source 'fine-focus sealed tube'
_diffrn_radiation_type MoK\a
_diffrn_radiation_wavelength 0.71073
_diffrn_reflns_av_R_equivalents 0.0761
_diffrn_reflns_av_sigmaI/netI 0.3421
_diffrn_reflns_limit_h_max 14
_diffrn_reflns_limit_h_min -13
_diffrn_reflns_limit_k_max 15
_diffrn_reflns_limit_k_min -15
_diffrn_reflns_limit_l_max 17
_diffrn_reflns_limit_l_min -17
_diffrn_reflns_number 8501
_diffrn_reflns_theta_full 27.92
_diffrn_reflns_theta_max 27.92
_diffrn_reflns_theta_min 1.73
_exptl_absorpt_coefficient_mu 1.468
_exptl_absorpt_correction_type none
_exptl_crystal_colour brown
_exptl_crystal_density_diffrn 1.642
_exptl_crystal_density_method 'not measured'
_exptl_crystal_description plate
_exptl_crystal_F_000 724
_exptl_crystal_size_max 0.05
_exptl_crystal_size_mid 0.10
_exptl_crystal_size_min 0.20
_refine_diff_density_max 0.687
_refine_diff_density_min -0.663
_refine_diff_density_rms 0.099
_refine_ls_extinction_method none
_refine_ls_goodness_of_fit_ref 0.643
_refine_ls_hydrogen_treatment mixed
_refine_ls_matrix_type full
_refine_ls_number_parameters 382
_refine_ls_number_reflns 6315
_refine_ls_number_restraints 0
_refine_ls_restrained_S_all 0.643
_refine_ls_R_factor_all 0.1595
_refine_ls_R_factor_gt 0.0538
_refine_ls_shift/su_max 0.001
_refine_ls_shift/su_mean 0.000
_refine_ls_structure_factor_coef Fsqd
_refine_ls_weighting_details 'calc w=1/[\s^2^(Fo^2^)+(0.0096P)^2^+0.0000P] where P=(Fo^2^+2Fc^2^)/3'
_refine_ls_weighting_scheme calc
_refine_ls_wR_factor_gt 0.0795
_refine_ls_wR_factor_ref 0.0933
_reflns_number_gt 2267
_reflns_number_total 6315
_reflns_threshold_expression >2sigma(I)
_cod_data_source_file ic0517218sup1.cif
_cod_data_source_block Figure_6
_cod_depositor_comments
;
The following automatic conversions were performed:

'_symmetry_cell_setting' value 'Triclinic' changed to 'triclinic'
according to /home/saulius/struct/CIF-dictionaries/cif_core.dic
dictionary named 'cif_core.dic' version 2.4.2 from 2011-04-26.

Automatic conversion script
Id: cif_fix_values 1891 2012-01-12 08:04:46Z andrius 
;
_cod_original_sg_symbol_H-M P-1
_cod_database_code 4331864

loop_
_symmetry_equiv_pos_as_xyz
'x, y, z'
'-x, -y, -z'

loop_
_atom_site_label
_atom_site_type_symbol
_atom_site_fract_x
_atom_site_fract_y
_atom_site_fract_z
_atom_site_U_iso_or_equiv
_atom_site_adp_type
_atom_site_occupancy
_atom_site_symmetry_multiplicity
_atom_site_calc_flag
_atom_site_refinement_flags
C1 C 0.8246(7) 0.1733(5) 0.3750(5) 0.0185(15) Uani 1 1 d .
C2 C 0.7731(7) 0.1765(5) 0.2687(5) 0.0222(15) Uani 1 1 d .
H2 H 0.8298 0.1810 0.2308 0.027 Uiso 1 1 calc R
C3 C 0.6371(7) 0.1729(5) 0.2169(5) 0.0227(16) Uani 1 1 d .
H3 H 0.6040 0.1741 0.1441 0.027 Uiso 1 1 calc R
C4 C 0.5505(7) 0.1676(5) 0.2683(5) 0.0245(16) Uani 1 1 d .
H4 H 0.4602 0.1662 0.2314 0.029 Uiso 1 1 calc R
C5 C 0.5207(6) 0.1623(5) 0.4408(5) 0.0218(16) Uani 1 1 d .
H5 H 0.4308 0.1638 0.4113 0.026 Uiso 1 1 calc R
C6 C 0.5769(6) 0.1581(5) 0.5435(5) 0.0198(15) Uani 1 1 d .
H6 H 0.5264 0.1593 0.5861 0.024 Uiso 1 1 calc R
C7 C 0.7096(7) 0.1521(5) 0.5890(5) 0.0173(14) Uani 1 1 d .
N8 N 0.7833(5) 0.1524(4) 0.5313(4) 0.0154(11) Uani 1 1 d .
C9 C 0.7341(6) 0.1640(5) 0.4283(5) 0.0148(14) Uani 1 1 d .
C10 C 0.5976(6) 0.1642(5) 0.3775(5) 0.0169(14) Uani 1 1 d .
O11 O 0.9488(4) 0.1721(3) 0.4297(3) 0.0182(10) Uani 1 1 d .
C12 C 0.7698(6) 0.1469(5) 0.7034(5) 0.0258(16) Uani 1 1 d .
H12A H 0.8001 0.0793 0.6997 0.039 Uiso 1 1 calc R
H12B H 0.6965 0.1305 0.7288 0.039 Uiso 1 1 calc R
H12C H 0.8518 0.2277 0.7558 0.039 Uiso 1 1 calc R
C21 C 1.1117(6) 0.1290(5) 0.7872(5) 0.0184(15) Uani 1 1 d .
C22 C 1.1655(7) 0.0974(6) 0.8771(5) 0.0281(17) Uani 1 1 d .
H22 H 1.1315 0.0111 0.8673 0.034 Uiso 1 1 calc R
C23 C 1.2712(8) 0.1909(6) 0.9848(6) 0.0384(19) Uani 1 1 d .
H23 H 1.3051 0.1658 1.0452 0.046 Uiso 1 1 calc R
C24 C 1.3253(8) 0.3194(6) 1.0020(6) 0.044(2) Uani 1 1 d .
H24 H 1.3972 0.3808 1.0732 0.053 Uiso 1 1 calc R
C25 C 1.3178(8) 0.4849(6) 0.9225(6) 0.045(2) Uani 1 1 d .
H25 H 1.3897 0.5508 0.9915 0.054 Uiso 1 1 calc R
C26 C 1.2566(7) 0.5122(6) 0.8314(6) 0.0389(19) Uani 1 1 d .
H26 H 1.2848 0.5976 0.8387 0.047 Uiso 1 1 calc R
C27 C 1.1525(7) 0.4154(6) 0.7271(5) 0.0239(16) Uani 1 1 d .
N28 N 1.1107(5) 0.2930(4) 0.7134(4) 0.0184(12) Uani 1 1 d .
C29 C 1.1689(7) 0.2650(5) 0.8058(5) 0.0207(15) Uani 1 1 d .
C30 C 1.2719(7) 0.3566(5) 0.9121(5) 0.0304(17) Uani 1 1 d .
C32 C 1.0831(7) 0.4480(5) 0.6294(5) 0.0313(17) Uani 1 1 d .
H32A H 1.0617 0.3844 0.5601 0.047 Uiso 1 1 calc R
H32B H 1.1482 0.5310 0.6385 0.047 Uiso 1 1 calc R
H32C H 0.9946 0.4497 0.6261 0.047 Uiso 1 1 calc R
C41 C 1.2794(6) 0.1703(5) 0.6119(5) 0.0144(14) Uani 1 1 d .
C42 C 1.3562(6) 0.1462(5) 0.7031(5) 0.0209(15) Uani 1 1 d .
H42 H 1.3138 0.0678 0.7087 0.025 Uiso 1 1 calc R
C43 C 1.4949(7) 0.2354(5) 0.7868(5) 0.0232(15) Uani 1 1 d .
H43 H 1.5446 0.2149 0.8459 0.028 Uiso 1 1 calc R
C44 C 1.5592(7) 0.3526(5) 0.7833(5) 0.0291(16) Uani 1 1 d .
H44 H 1.6526 0.4116 0.8391 0.035 Uiso 1 1 calc R
C45 C 1.5364(7) 0.5054(5) 0.6878(6) 0.0308(17) Uani 1 1 d .
H45 H 1.6287 0.5688 0.7415 0.037 Uiso 1 1 calc R
C46 C 1.4540(7) 0.5292(5) 0.6042(5) 0.0255(16) Uani 1 1 d .
H46 H 1.4863 0.6112 0.6026 0.031 Uiso 1 1 calc R
C47 C 1.3192(7) 0.4320(6) 0.5188(5) 0.0251(16) Uani 1 1 d .
N48 N 1.2684(5) 0.3144(4) 0.5190(4) 0.0195(12) Uani 1 1 d .
C49 C 1.3479(6) 0.2919(5) 0.6089(5) 0.0166(14) Uani 1 1 d .
C50 C 1.4830(7) 0.3829(5) 0.6948(5) 0.0229(15) Uani 1 1 d .
O51 O 0.8533(4) -0.0892(3) 0.4694(3) 0.0141(9) Uani 1 1 d .
C52 C 1.2259(7) 0.4584(5) 0.4249(5) 0.0329(17) Uani 1 1 d .
H52A H 1.1278 0.4234 0.4144 0.049 Uiso 1 1 calc R
H52B H 1.2279 0.4192 0.3558 0.049 Uiso 1 1 calc R
H52C H 1.2621 0.5497 0.4443 0.049 Uiso 1 1 calc R
O31 O 1.0157(4) 0.0497(3) 0.6856(3) 0.0146(9) Uani 1 1 d .
Co1 Co 0.97194(9) 0.12150(7) 0.56486(7) 0.0170(2) Uani 1 1 d .
Co2 Co 1.09605(9) 0.14227(7) 0.38836(7) 0.0204(2) Uani 1 1 d .
Cl1 Cl 1.17749(18) 0.16734(14) 0.25691(14) 0.0357(4) Uani 1 1 d .
C61 C 0.9599(8) 0.2087(7) 0.0106(7) 0.073(3) Uani 1 1 d .
H61A H 1.0199 0.1933 0.0732 0.088 Uiso 1 1 calc R
H61B H 0.9724 0.1742 -0.0552 0.088 Uiso 1 1 calc R
Cl62 Cl 0.7734(2) 0.12961(17) -0.02098(16) 0.0507(5) Uani 1 1 d .
Cl63 Cl 1.0133(3) 0.3708(2) 0.0463(3) 0.1346(12) Uani 1 1 d .

loop_
_atom_site_aniso_label
_atom_site_aniso_U_11
_atom_site_aniso_U_22
_atom_site_aniso_U_33
_atom_site_aniso_U_23
_atom_site_aniso_U_13
_atom_site_aniso_U_12
C1 0.026(4) 0.010(3) 0.017(4) 0.006(3) 0.009(3) 0.006(3)
C2 0.029(4) 0.008(3) 0.026(4) 0.003(3) 0.012(4) 0.008(3)
C3 0.032(4) 0.009(3) 0.020(4) 0.004(3) 0.006(4) 0.009(3)
C4 0.017(4) 0.012(3) 0.037(4) 0.006(3) 0.007(4) 0.006(3)
C5 0.016(4) 0.012(3) 0.033(4) 0.009(3) 0.009(3) 0.005(3)
C6 0.024(4) 0.009(3) 0.024(4) 0.005(3) 0.011(3) 0.005(3)
C7 0.022(4) 0.007(3) 0.016(4) 0.004(3) 0.005(3) 0.003(3)
N8 0.018(3) 0.009(3) 0.020(3) 0.005(2) 0.011(3) 0.003(2)
C9 0.013(4) 0.004(3) 0.017(4) 0.001(3) 0.000(3) 0.001(3)
C10 0.014(4) 0.009(3) 0.017(4) 0.002(3) 0.000(3) 0.002(3)
O11 0.011(2) 0.018(2) 0.030(3) 0.013(2) 0.011(2) 0.008(2)
C12 0.025(4) 0.026(4) 0.027(4) 0.007(3) 0.015(3) 0.010(3)
C21 0.015(4) 0.024(4) 0.020(4) 0.006(3) 0.013(3) 0.011(3)
C22 0.035(5) 0.028(4) 0.022(4) 0.012(4) 0.009(4) 0.019(4)
C23 0.048(5) 0.047(5) 0.028(5) 0.021(4) 0.010(4) 0.033(4)
C24 0.049(5) 0.027(4) 0.030(5) 0.000(4) 0.005(4) 0.008(4)
C25 0.050(5) 0.030(4) 0.027(5) 0.000(4) 0.006(4) 0.005(4)
C26 0.048(5) 0.015(4) 0.033(5) 0.001(4) 0.011(4) 0.003(4)
C27 0.025(4) 0.022(4) 0.025(4) 0.009(3) 0.009(4) 0.014(3)
N28 0.018(3) 0.015(3) 0.021(3) 0.007(3) 0.008(3) 0.007(2)
C29 0.022(4) 0.026(4) 0.019(4) 0.008(3) 0.013(3) 0.014(3)
C30 0.045(5) 0.017(4) 0.023(4) 0.004(3) 0.013(4) 0.012(4)
C32 0.033(5) 0.026(4) 0.033(4) 0.012(3) 0.016(4) 0.011(4)
C41 0.014(4) 0.020(3) 0.015(4) 0.007(3) 0.006(3) 0.014(3)
C42 0.019(4) 0.014(3) 0.019(4) -0.004(3) 0.006(3) 0.005(3)
C43 0.024(4) 0.028(4) 0.023(4) 0.010(3) 0.011(3) 0.017(3)
C44 0.022(4) 0.019(4) 0.033(4) 0.002(3) 0.011(4) 0.001(3)
C45 0.023(4) 0.028(4) 0.043(5) 0.013(4) 0.019(4) 0.009(4)
C46 0.020(4) 0.015(4) 0.038(5) 0.010(4) 0.014(4) 0.002(3)
C47 0.021(4) 0.026(4) 0.034(4) 0.017(4) 0.016(4) 0.011(3)
N48 0.015(3) 0.016(3) 0.033(3) 0.013(3) 0.013(3) 0.007(2)
C49 0.012(4) 0.011(3) 0.027(4) 0.007(3) 0.008(3) 0.007(3)
C50 0.024(4) 0.022(4) 0.024(4) 0.011(3) 0.012(3) 0.009(3)
O51 0.009(2) 0.007(2) 0.015(2) -0.0009(19) 0.002(2) -0.0020(19)
C52 0.033(5) 0.030(4) 0.047(5) 0.023(4) 0.022(4) 0.017(4)
O31 0.017(2) 0.008(2) 0.007(2) -0.0021(19) 0.001(2) 0.0022(19)
Co1 0.0142(5) 0.0153(5) 0.0210(5) 0.0082(4) 0.0074(4) 0.0056(4)
Co2 0.0174(5) 0.0175(5) 0.0273(6) 0.0114(5) 0.0111(5) 0.0061(4)
Cl1 0.0285(11) 0.0439(10) 0.0373(11) 0.0207(9) 0.0187(9) 0.0112(9)
C61 0.060(7) 0.119(8) 0.073(6) 0.054(6) 0.034(5) 0.061(6)
Cl62 0.0454(13) 0.0634(13) 0.0538(13) 0.0349(12) 0.0240(11) 0.0262(12)
Cl63 0.068(2) 0.0787(18) 0.227(4) 0.077(2) 0.044(2) 0.0113(17)

loop_
_atom_type_symbol
_atom_type_description
_atom_type_scat_dispersion_real
_atom_type_scat_dispersion_imag
_atom_type_scat_source
C C 0.0033 0.0016 'International Tables Vol C Tables 4.2.6.8 and 6.1.1.4'
H H 0.0000 0.0000 'International Tables Vol C Tables 4.2.6.8 and 6.1.1.4'
N N 0.0061 0.0033 'International Tables Vol C Tables 4.2.6.8 and 6.1.1.4'
O O 0.0106 0.0060 'International Tables Vol C Tables 4.2.6.8 and 6.1.1.4'
Cl Cl 0.1484 0.1585 'International Tables Vol C Tables 4.2.6.8 and 6.1.1.4'
Co Co 0.3494 0.9721 'International Tables Vol C Tables 4.2.6.8 and 6.1.1.4'

loop_
_geom_angle_atom_site_label_1
_geom_angle_atom_site_label_2
_geom_angle_atom_site_label_3
_geom_angle
_geom_angle_site_symmetry_1
_geom_angle_site_symmetry_3
O11 C1 C2 125.3(6) . .
O11 C1 C9 116.7(5) . .
C2 C1 C9 117.8(6) . .
C1 C2 C3 120.5(6) . .
C4 C3 C2 122.3(6) . .
C3 C4 C10 119.8(6) . .
C6 C5 C10 119.5(6) . .
C5 C6 C7 121.8(6) . .
N8 C7 C6 120.1(5) . .
N8 C7 C12 119.1(5) . .
C6 C7 C12 120.8(5) . .
C7 N8 C9 120.3(5) . .
C7 N8 Co1 129.8(4) . .
C9 N8 Co1 109.8(4) . .
N8 C9 C10 121.0(5) . .
N8 C9 C1 117.1(5) . .
C10 C9 C1 121.9(5) . .
C5 C10 C4 125.3(6) . .
C5 C10 C9 117.1(5) . .
C4 C10 C9 117.6(6) . .
C1 O11 Co2 135.3(4) . .
C1 O11 Co1 115.8(3) . .
Co2 O11 Co1 104.28(17) . .
O31 C21 C22 126.0(5) . .
O31 C21 C29 116.7(5) . .
C22 C21 C29 117.3(6) . .
C21 C22 C23 121.9(6) . .
C24 C23 C22 120.7(6) . .
C23 C24 C30 119.5(6) . .
C26 C25 C30 119.3(7) . .
C25 C26 C27 121.2(6) . .
N28 C27 C26 121.1(6) . .
N28 C27 C32 118.8(6) . .
C26 C27 C32 120.2(5) . .
C27 N28 C29 118.0(5) . .
C27 N28 Co1 131.3(4) . .
C29 N28 Co1 110.6(3) . .
N28 C29 C30 123.9(5) . .
N28 C29 C21 115.5(5) . .
C30 C29 C21 120.6(6) . .
C29 C30 C24 120.1(6) . .
C29 C30 C25 116.5(6) . .
C24 C30 C25 123.4(7) . .
O51 C41 C42 124.4(5) 2_756 .
O51 C41 C49 119.0(5) 2_756 .
C42 C41 C49 116.6(6) . .
C41 C42 C43 122.0(5) . .
C44 C43 C42 120.8(6) . .
C43 C44 C50 119.1(6) . .
C46 C45 C50 119.9(6) . .
C45 C46 C47 120.4(5) . .
N48 C47 C46 121.6(6) . .
N48 C47 C52 117.7(6) . .
C46 C47 C52 120.7(5) . .
C47 N48 C49 118.1(5) . .
C47 N48 Co2 129.8(5) . .
C49 N48 Co2 111.3(3) . .
N48 C49 C50 123.0(5) . .
N48 C49 C41 115.4(5) . .
C50 C49 C41 121.4(6) . .
C49 C50 C44 120.0(5) . .
C49 C50 C45 116.6(6) . .
C44 C50 C45 123.4(6) . .
C41 O51 Co2 110.8(3) 2_756 2_756
C41 O51 Co1 135.5(3) 2_756 .
Co2 O51 Co1 96.99(14) 2_756 .
C41 O51 Co1 113.2(3) 2_756 2_756
Co2 O51 Co1 92.99(14) 2_756 2_756
Co1 O51 Co1 98.70(14) . 2_756
C21 O31 Co1 117.5(3) . .
C21 O31 Co2 134.1(4) . 2_756
Co1 O31 Co2 108.15(17) . 2_756
O31 Co1 O11 167.24(14) . .
O31 Co1 N8 112.62(16) . .
O11 Co1 N8 78.55(16) . .
O31 Co1 N28 78.85(16) . .
O11 Co1 N28 107.15(16) . .
N8 Co1 N28 94.83(16) . .
O31 Co1 O51 76.21(13) . .
O11 Co1 O51 97.13(13) . .
N8 Co1 O51 95.58(14) . .
N28 Co1 O51 155.04(15) . .
O31 Co1 O51 88.79(13) . 2_756
O11 Co1 O51 79.37(14) . 2_756
N8 Co1 O51 157.12(15) . 2_756
N28 Co1 O51 97.30(15) . 2_756
O51 Co1 O51 81.30(14) . 2_756
O11 Co2 O31 95.89(14) . 2_756
O11 Co2 N48 93.21(16) . .
O31 Co2 N48 153.27(16) 2_756 .
O11 Co2 O51 83.33(15) . 2_756
O31 Co2 O51 78.45(13) 2_756 2_756
N48 Co2 O51 77.73(15) . 2_756
O11 Co2 Cl1 137.55(12) . .
O31 Co2 Cl1 96.22(11) 2_756 .
N48 Co2 Cl1 93.83(13) . .
O51 Co2 Cl1 139.01(11) 2_756 .
Cl63 C61 Cl62 109.9(4) . .

loop_
_geom_bond_atom_site_label_1
_geom_bond_atom_site_label_2
_geom_bond_distance
_geom_bond_site_symmetry_2
C1 O11 1.305(7) .
C1 C2 1.365(7) .
C1 C9 1.407(7) .
C2 C3 1.385(8) .
C3 C4 1.352(7) .
C4 C10 1.402(7) .
C5 C6 1.330(7) .
C5 C10 1.395(7) .
C6 C7 1.395(7) .
C7 N8 1.304(6) .
C7 C12 1.482(7) .
N8 C9 1.366(6) .
N8 Co1 2.120(5) .
C9 C10 1.407(7) .
O11 Co2 1.985(4) .
O11 Co1 2.012(4) .
C21 O31 1.287(6) .
C21 C22 1.347(7) .
C21 C29 1.454(7) .
C22 C23 1.401(8) .
C23 C24 1.375(7) .
C24 C30 1.388(8) .
C25 C26 1.347(8) .
C25 C30 1.397(7) .
C26 C27 1.384(8) .
C27 N28 1.320(6) .
C27 C32 1.481(7) .
N28 C29 1.359(7) .
N28 Co1 2.129(4) .
C29 C30 1.379(8) .
C41 O51 1.322(6) 2_756
C41 C42 1.378(7) .
C41 C49 1.413(7) .
C42 C43 1.389(8) .
C43 C44 1.360(7) .
C44 C50 1.395(7) .
C45 C46 1.328(8) .
C45 C50 1.420(7) .
C46 C47 1.397(8) .
C47 N48 1.326(6) .
C47 C52 1.494(7) .
N48 C49 1.365(7) .
N48 Co2 2.102(5) .
C49 C50 1.381(8) .
O51 C41 1.322(6) 2_756
O51 Co2 2.107(3) 2_756
O51 Co1 2.213(3) .
O51 Co1 2.242(4) 2_756
O31 Co1 1.992(3) .
O31 Co2 2.003(3) 2_756
Co1 O51 2.242(4) 2_756
Co2 O31 2.003(3) 2_756
Co2 O51 2.107(3) 2_756
Co2 Cl1 2.2888(16) .
C61 Cl63 1.715(7) .
C61 Cl62 1.787(7) .
